data_2003113
loop_
_publ_author_name
'Antonia Neels'
'Helen Stoeckli-Evans'
'Jochen Neels'
'Abraham Clearfield'
'Damodara Poojary'

_publ_section_title
;
 <i>Ab Initio</i> Structure Determination of Ammonium Hydrogen Alkyl
 Phosphates from X-ray Powder Diffraction Data
;
_journal_issue 4
_journal_name_full 'Acta Crystallographica Section B'
_journal_page_first 478
_journal_page_last 484
_journal_paper_doi 10.1107/S0108768197015589
_journal_volume 54
_journal_year 1998
_chemical_formula_sum 'C H8 N O4 P'
_chemical_formula_weight 129.04
_space_group_IT_number 14
_symmetry_cell_setting monoclinic
_symmetry_space_group_name_Hall '-P 2ybc'
_symmetry_space_group_name_H-M 'P 1 21/c 1'
_cell_angle_alpha 90.0
_cell_angle_beta 96.243(3)
_cell_angle_gamma 90.0
_cell_formula_units_Z 4
_cell_length_a 9.9645(4)
_cell_length_b 7.1801(3)
_cell_length_c 7.8897(3)
_cell_volume 561.13(4)
_computing_structure_refinement GSAS
_diffrn_ambient_temperature 293(2)
_diffrn_radiation_wavelength 1.540598
_exptl_absorpt_coefficient_mu 3.65
_exptl_crystal_density_diffrn 1.527
_refine_ls_number_parameters 6
_refine_ls_number_restraints 14
_cod_data_source_file sh0104.cif
_cod_data_source_block comp-1
_cod_original_sg_symbol_H-M 'P 21/c'
_cod_original_formula_sum 'C1 H8 N1 O4 P'
_cod_database_code 2003113

loop_
_symmetry_equiv_pos_as_xyz
' x,y,z'
' -x,+y+1/2,-z+1/2'
' -x,-y,-z'
' +x,-y+1/2,+z+1/2 '

loop_
_atom_site_label
_atom_site_fract_x
_atom_site_fract_y
_atom_site_fract_z
_atom_site_U_iso_or_equiv
_atom_site_adp_type
_atom_site_occupancy
_atom_site_type_symbol
_atom_site_attached_hydrogens
P1 .2246(4) .1052(5) .2916(5) .029(4) Uiso 1 P 0
O1 .3684(6) .2176(8) .2809(9) .042(6) Uiso 1 O 0
O2 .1691(6) .0280(8) .1079(7) .040(5) Uiso 1 O 1
O3 .2585(6) -.0660(8) .4024(8) .043(6) Uiso 1 O 0
O4 .1270(6) .2371(9) .3615(8) .029(6) Uiso 1 O 0
C1 .4743(8) .110(2) .1950(10) .046(7) Uiso 1 C 3
N1 .1643(8) .6203(9) .2270(9) .008(5) Uiso 1 N 4
